data_2011492
loop_
_publ_author_name
'Schultz, Arthur J.'
'Figgis, Brian N.'
'Sobolev, Alexandre N.'

_publ_section_title
;
Na~2~Fe(CN)~5~NO.2D~2~O at 11 and 293 K
by X-ray and at 15 K by neutron diffraction
;
_journal_name_full 'Acta Crystallographica, Section C'
_journal_page_first 1289
_journal_page_last 1291
_journal_paper_doi 10.1107/S0108270100008763
_journal_volume 56
_journal_year 2000
_chemical_formula_moiety 'Na2 Fe (C N)5 N O , 2D2 O'
_chemical_formula_sum 'C5 D4 Fe N6 Na2 O3'
_chemical_formula_weight 301.97
_chemical_name_common 'Sodium nitroprusside, deuterated'
_space_group_IT_number 58
_space_group_name_Hall '-P 2 2n'
_space_group_name_H-M_alt 'P n n m'
_symmetry_cell_setting orthorhombic
_symmetry_space_group_name_Hall '-P 2 2n'
_symmetry_space_group_name_H-M 'P n n m'
_cell_angle_alpha 90.00
_cell_angle_beta 90.00
_cell_angle_gamma 90.00
_cell_formula_units_Z 4
_cell_length_a 6.207(3)
_cell_length_b 11.915(5)
_cell_length_c 15.583(6)
_cell_measurement_temperature 293(2)
_cell_volume 1152.5(9)
_diffrn_ambient_temperature 293(2)
_exptl_crystal_density_diffrn 1.740
_cod_depositor_comments
;
The following automatic conversions were performed:
'_symmetry_cell_setting' value 'Orthorhombic' changed to 'orthorhombic'
according to '/home/saulius/struct/CIF-dictionaries/cif_core.dic'
dictionary named 'cif_core.dic' version 2.4.1 from 2010-06-29.

Automatic conversion script
Id: cif_fix_enum 1527 2010-12-29 10:47:43Z saulius 
;
_cod_database_code 2011492

loop_
_symmetry_equiv_pos_as_xyz
'x, y, z'
'-x, -y, z'
'-x+1/2, y+1/2, -z+1/2'
'x+1/2, -y+1/2, -z+1/2'
'-x, -y, -z'
'x, y, -z'
'x-1/2, -y-1/2, z-1/2'
'-x-1/2, y-1/2, z-1/2'

loop_
_atom_site_label
_atom_site_fract_x
_atom_site_fract_y
_atom_site_fract_z
_atom_site_U_iso_or_equiv
_atom_site_adp_type
_atom_site_calc_flag
_atom_site_refinement_flags
_atom_site_occupancy
_atom_site_disorder_assembly
_atom_site_disorder_group
_atom_site_type_symbol
Fe1 0.49960(3) .279527(19) 0.5 .01590(14) Uani d S 1 . . Fe
Na1 0.5 0 0.24487(5) .0282(2) Uani d S 1 . . Na
Na2 0 0 0.37797(6) .0338(2) Uani d S 1 . . Na
O1 0.8776(3) .40583(13) 0.5 .0491(4) Uani d S 1 . . O
O2 0.1742(2) .12298(11) 0.26842(8) .0447(3) Uani d . 1 . . O
N1 0.7207(2) .35789(12) 0.5 .0227(3) Uani d S 1 . . N
N2 0.1065(3) .12264(15) 0.5 .0378(4) Uani d S 1 . . N
N3 0.6671(2) .12081(10) 0.35881(8) .0364(3) Uani d . 1 . . N
N4 0.2496(2) .40418(11) 0.35727(8) .0399(3) Uani d . 1 . . N
C1 0.2527(3) .18139(15) 0.5 .0232(4) Uani d S 1 . . C
C2 0.60727(19) .17954(10) 0.41187(8) .0229(3) Uani d . 1 . . C
C3 0.34422(19) .36084(10) 0.41117(8) .0236(3) Uani d . 1 . . C
D1 0.192(5) .187(2) 0.2853(18) .097(10) Uiso d . 1 . . D
D2 0.082(5) .128(2) 0.2365(19) .096(10) Uiso d . 1 . . D

loop_
_atom_site_aniso_label
_atom_site_aniso_U_11
_atom_site_aniso_U_22
_atom_site_aniso_U_33
_atom_site_aniso_U_12
_atom_site_aniso_U_13
_atom_site_aniso_U_23
Fe1 .01572(19) .01722(19) .01476(19) -.00100(8) 0 0
Na1 .0291(4) .0324(4) .0231(4) -.0062(3) 0 0
Na2 .0316(5) .0378(5) .0320(5) .0021(3) 0 0
O1 .0308(8) .0434(9) .0733(12) -.0172(7) 0 0
O2 .0443(7) .0456(7) .0443(7) .0040(5) -.0078(5) .0039(5)
N1 .0207(8) .0215(7) .0258(7) -.0014(6) 0 0
N2 .0337(10) .0381(10) .0417(10) -.0142(8) 0 0
N3 .0358(7) .0414(7) .0320(6) .0051(5) -.0002(5) -.0130(5)
N4 .0395(7) .0510(8) .0292(6) .0100(6) -.0033(6) .0105(6)
C1 .0251(9) .0249(9) .0196(8) -.0012(8) 0 0
C2 .0212(6) .0256(6) .0218(6) .0003(5) -.0018(5) -.0011(5)
C3 .0231(6) .0274(6) .0205(6) .0013(5) .0024(5) .0009(5)

loop_
_geom_bond_atom_site_label_1
_geom_bond_atom_site_label_2
_geom_bond_site_symmetry_2
_geom_bond_distance
_geom_bond_publ_flag
Fe1 N1 . 1.660(2) no
Fe1 C1 . 1.928(2) no
Fe1 C2 . 1.9370(10) no
Fe1 C3 . 1.9460(10) no
Na1 O2 . 2.524(2) no
Na1 N3 . 2.510(2) no
Na1 N4 4 2.4980(10) no
Na2 O2 . 2.496(2) no
Na2 N2 . 2.488(2) no
Na2 N3 1_455 2.536(2) no
O1 N1 . 1.129(2) no
O2 D1 . .81(3) no
O2 D2 . .76(3) no
N2 C1 . 1.146(3) no
N3 C2 . 1.145(2) no
N4 C3 . 1.148(2) no
Fe1 C2 6_556 1.9370(10) no
Fe1 C3 6_556 1.9456(13) no
Na1 N4 3_545 2.4975(14) no
Na1 N3 2_655 2.5100(15) no
Na1 O2 2_655 2.5241(15) no
Na1 Na2 1_655 3.7328(15) no
Na1 Na2 . 3.7328(15) no
Na2 N2 5_556 2.4876(15) no
Na2 O2 2 2.4961(15) no
Na2 N3 2_655 2.5360(15) no
Na2 Na1 1_455 3.7328(15) no
Na2 Na2 5_556 3.803(2) no
N2 Na2 5_556 2.4876(15) no
N3 Na2 1_655 2.5360(15) no
N4 Na1 3 2.4975(14) no

_cod_duplicate_entry 1100911
